data_7017551
loop_
_publ_author_name
'Gholivand, Khodayar'
'Mahzouni, Hamid R.'
'Esrafili, Mehdi D.'

_publ_section_title
;
 Structure, bonding, electronic and energy aspects of a new family of
 early lanthanide (La, Ce and Nd) complexes with phosphoric triamides:
 Insights from experimental and DFT studies.
;
_journal_issue 5
_journal_name_full 'Dalton transactions (Cambridge, England : 2003)'
_journal_page_first 1597
_journal_page_last 1608
_journal_paper_doi 10.1039/c1dt11084e
_journal_volume 41
_journal_year 2012
_chemical_formula_moiety 'C28 H46 Ce Cl3 F2 N6 O8 P2'
_chemical_formula_sum 'C28 H46 Ce Cl3 F2 N6 O8 P2'
_chemical_formula_weight 941.12
_chemical_name_systematic
;
?
;
_space_group_IT_number 43
_symmetry_cell_setting orthorhombic
_symmetry_space_group_name_Hall 'F 2 -2d'
_symmetry_space_group_name_H-M 'F d d 2'
_atom_sites_solution_hydrogens geom
_atom_sites_solution_primary direct
_atom_sites_solution_secondary difmap
_audit_creation_method SHELXL-97
_cell_angle_alpha 90.00
_cell_angle_beta 90.00
_cell_angle_gamma 90.00
_cell_formula_units_Z 8
_cell_length_a 14.444(3)
_cell_length_b 40.900(8)
_cell_length_c 12.960(2)
_cell_measurement_reflns_used 843
_cell_measurement_temperature 100(2)
_cell_measurement_theta_max 21.56
_cell_measurement_theta_min 2.03
_cell_volume 7656(2)
_computing_cell_refinement 'APEX2 (Bruker, 2005)'
_computing_data_collection 'APEX2 (Bruker, 2005)'
_computing_data_reduction 'APEX2 (Bruker, 2005)'
_computing_molecular_graphics 'SHELXTL ver. 5.1 (Sheldrick, 1998)'
_computing_publication_material 'SHELXTL ver. 5.1 (Sheldrick, 1998)'
_computing_structure_refinement 'SHELXTL ver. 5.1 (Sheldrick, 1998)'
_computing_structure_solution 'SHELXTL ver. 5.1 (Sheldrick, 1998)'
_diffrn_ambient_temperature 100(2)
_diffrn_measured_fraction_theta_full 0.990
_diffrn_measured_fraction_theta_max 0.990
_diffrn_measurement_device_type 'Bruker Apex 2 CCD area detector'
_diffrn_measurement_method 'omega scans'
_diffrn_radiation_monochromator graphite
_diffrn_radiation_source 'fine-focus sealed tube'
_diffrn_radiation_type MoK\a
_diffrn_radiation_wavelength 0.71073
_diffrn_reflns_av_R_equivalents 0.0606
_diffrn_reflns_av_sigmaI/netI 0.0667
_diffrn_reflns_limit_h_max 17
_diffrn_reflns_limit_h_min -17
_diffrn_reflns_limit_k_max 50
_diffrn_reflns_limit_k_min -50
_diffrn_reflns_limit_l_max 15
_diffrn_reflns_limit_l_min -15
_diffrn_reflns_number 11602
_diffrn_reflns_theta_full 26.00
_diffrn_reflns_theta_max 26.00
_diffrn_reflns_theta_min 1.99
_exptl_absorpt_coefficient_mu 1.545
_exptl_absorpt_correction_T_max 0.860
_exptl_absorpt_correction_T_min 0.706
_exptl_absorpt_correction_type multi-scan
_exptl_absorpt_process_details 'Apex2 (Bruker, 2005)'
_exptl_crystal_colour colourless
_exptl_crystal_density_diffrn 1.633
_exptl_crystal_density_method 'not measured'
_exptl_crystal_description prism
_exptl_crystal_F_000 3816
_exptl_crystal_size_max 0.280
_exptl_crystal_size_mid 0.190
_exptl_crystal_size_min 0.100
_refine_diff_density_max 3.017
_refine_diff_density_min -0.999
_refine_diff_density_rms 0.126
_refine_ls_abs_structure_details 'Flack H D (1983), Acta Cryst. A39, 876-881'
_refine_ls_abs_structure_Flack 0.015(18)
_refine_ls_extinction_method none
_refine_ls_goodness_of_fit_ref 1.009
_refine_ls_hydrogen_treatment constr
_refine_ls_matrix_type full
_refine_ls_number_parameters 227
_refine_ls_number_reflns 3681
_refine_ls_number_restraints 1
_refine_ls_restrained_S_all 1.009
_refine_ls_R_factor_all 0.0476
_refine_ls_R_factor_gt 0.0421
_refine_ls_shift/su_max 0.000
_refine_ls_shift/su_mean 0.000
_refine_ls_structure_factor_coef Fsqd
_refine_ls_weighting_details 'calc w=1/[\s^2^(Fo^2^)+(0.0400P)^2^+60.0000P] where P=(Fo^2^+2Fc^2^)/3'
_refine_ls_weighting_scheme calc
_refine_ls_wR_factor_gt 0.0941
_refine_ls_wR_factor_ref 0.0978
_reflns_number_gt 3387
_reflns_number_total 3681
_reflns_threshold_expression I>2\s(I)
_cod_data_source_file c1dt11084e.txt
_cod_data_source_block CeFPA
_cod_depositor_comments
;
The following automatic conversions were performed:

'_symmetry_cell_setting' value 'Orthorhombic' changed to
'orthorhombic' according to
/home/saulius/struct/CIF-dictionaries/cif_core.dic dictionary named
'cif_core.dic' version 2.4.1 from 2010-06-29.

Automatic conversion script
Id: cif_fix_values 1715 2011-07-08 13:25:40Z adriana 
;
_cod_database_code 7017551

loop_
_symmetry_equiv_pos_as_xyz
'x, y, z'
'-x, -y, z'
'x+1/4, -y+1/4, z+1/4'
'-x+1/4, y+1/4, z+1/4'
'x, y+1/2, z+1/2'
'-x, -y+1/2, z+1/2'
'x+1/4, -y+3/4, z+3/4'
'-x+1/4, y+3/4, z+3/4'
'x+1/2, y, z+1/2'
'-x+1/2, -y, z+1/2'
'x+3/4, -y+1/4, z+3/4'
'-x+3/4, y+1/4, z+3/4'
'x+1/2, y+1/2, z'
'-x+1/2, -y+1/2, z'
'x+3/4, -y+3/4, z+1/4'
'-x+3/4, y+3/4, z+1/4'

loop_
_atom_site_label
_atom_site_type_symbol
_atom_site_fract_x
_atom_site_fract_y
_atom_site_fract_z
_atom_site_U_iso_or_equiv
_atom_site_adp_type
_atom_site_occupancy
_atom_site_symmetry_multiplicity
_atom_site_calc_flag
_atom_site_refinement_flags
Ce1 Ce 0.0000 0.0000 0.95572(3) 0.01550(12) Uani 1 2 d S
Cl1 Cl -0.08210(10) -0.03558(4) 1.12386(12) 0.0221(3) Uani 1 1 d .
Cl2 Cl 0.0000 0.0000 0.74320(17) 0.0317(5) Uani 1 2 d S
P1 P -0.23595(10) 0.04167(4) 0.91997(12) 0.0169(3) Uani 1 1 d .
F1 F -0.4218(3) -0.10585(9) 0.9452(4) 0.0420(10) Uani 1 1 d .
O1 O -0.1420(3) 0.02887(9) 0.9426(3) 0.0225(9) Uani 1 1 d .
O2 O -0.3799(3) 0.07216(10) 1.2037(4) 0.0240(9) Uani 1 1 d .
O3 O -0.2103(3) 0.13396(11) 0.7358(3) 0.0280(11) Uani 1 1 d .
N1 N -0.3001(3) 0.01828(12) 0.8462(4) 0.0195(11) Uani 1 1 d .
H1 H -0.3169 0.0261 0.7858 0.023 Uiso 1 1 calc R
N2 N -0.2927(4) 0.04560(13) 1.0265(4) 0.0203(11) Uani 1 1 d .
N3 N -0.2256(3) 0.07689(12) 0.8584(4) 0.0180(11) Uani 1 1 d .
C1 C -0.3307(4) -0.01375(14) 0.8722(5) 0.0182(12) Uani 1 1 d .
C2 C -0.4026(4) -0.02811(16) 0.8153(5) 0.0213(14) Uani 1 1 d .
H2 H -0.4309 -0.0165 0.7602 0.026 Uiso 1 1 calc R
C3 C -0.4318(5) -0.05900(16) 0.8395(6) 0.0249(14) Uani 1 1 d .
H3 H -0.4799 -0.0691 0.8009 0.030 Uiso 1 1 calc R
C4 C -0.3909(5) -0.07541(15) 0.9205(5) 0.0277(15) Uani 1 1 d .
C5 C -0.3192(5) -0.06217(15) 0.9760(5) 0.0282(15) Uani 1 1 d .
H5 H -0.2910 -0.0742 1.0302 0.034 Uiso 1 1 calc R
C6 C -0.2886(4) -0.03110(14) 0.9520(6) 0.0220(12) Uani 1 1 d .
H6 H -0.2390 -0.0216 0.9898 0.026 Uiso 1 1 calc R
C7 C -0.2465(4) 0.04530(16) 1.1277(5) 0.0217(13) Uani 1 1 d .
H7A H -0.1788 0.0472 1.1182 0.026 Uiso 1 1 calc R
H7B H -0.2594 0.0243 1.1632 0.026 Uiso 1 1 calc R
C8 C -0.2810(4) 0.07335(14) 1.1930(5) 0.0234(13) Uani 1 1 d .
H8A H -0.2519 0.0723 1.2621 0.028 Uiso 1 1 calc R
H8B H -0.2629 0.0943 1.1606 0.028 Uiso 1 1 calc R
C9 C -0.4275(5) 0.07202(17) 1.1066(5) 0.0263(15) Uani 1 1 d .
H9A H -0.4165 0.0930 1.0706 0.032 Uiso 1 1 calc R
H9B H -0.4949 0.0699 1.1187 0.032 Uiso 1 1 calc R
C10 C -0.3945(4) 0.04395(16) 1.0390(5) 0.0216(13) Uani 1 1 d .
H10A H -0.4119 0.0229 1.0711 0.026 Uiso 1 1 calc R
H10B H -0.4248 0.0453 0.9706 0.026 Uiso 1 1 calc R
C11 C -0.3058(4) 0.09768(15) 0.8356(6) 0.0238(13) Uani 1 1 d .
H11A H -0.3499 0.0968 0.8940 0.029 Uiso 1 1 calc R
H11B H -0.3379 0.0894 0.7734 0.029 Uiso 1 1 calc R
C12 C -0.2762(5) 0.13228(16) 0.8178(5) 0.0258(15) Uani 1 1 d .
H12A H -0.3309 0.1458 0.8004 0.031 Uiso 1 1 calc R
H12B H -0.2484 0.1412 0.8818 0.031 Uiso 1 1 calc R
C13 C -0.1318(5) 0.11435(16) 0.7581(6) 0.0278(14) Uani 1 1 d .
H13A H -0.1014 0.1227 0.8213 0.033 Uiso 1 1 calc R
H13B H -0.0869 0.1162 0.7007 0.033 Uiso 1 1 calc R
C14 C -0.1561(5) 0.07919(16) 0.7735(5) 0.0257(14) Uani 1 1 d .
H14A H -0.1822 0.0700 0.7091 0.031 Uiso 1 1 calc R
H14B H -0.1000 0.0665 0.7917 0.031 Uiso 1 1 calc R
O1W O 0.0610(3) 0.05371(10) 0.8936(3) 0.0214(9) Uani 1 1 d .
H1W H 0.0797 0.0595 0.8341 0.032 Uiso 1 1 d R
H2W H 0.0548 0.0724 0.9215 0.032 Uiso 1 1 d R

loop_
_atom_site_aniso_label
_atom_site_aniso_U_11
_atom_site_aniso_U_22
_atom_site_aniso_U_33
_atom_site_aniso_U_23
_atom_site_aniso_U_13
_atom_site_aniso_U_12
Ce1 0.01502(19) 0.0195(2) 0.0119(2) 0.000 0.000 0.0013(2)
Cl1 0.0236(8) 0.0271(7) 0.0154(7) 0.0005(6) 0.0010(6) -0.0027(6)
Cl2 0.0547(16) 0.0287(11) 0.0116(10) 0.000 0.000 -0.0149(11)
P1 0.0132(7) 0.0215(7) 0.0159(8) 0.0017(6) -0.0005(6) 0.0010(6)
F1 0.056(3) 0.0249(19) 0.045(3) 0.003(2) 0.005(2) -0.0125(18)
O1 0.018(2) 0.027(2) 0.022(2) 0.0017(19) 0.0002(19) 0.0059(16)
O2 0.024(2) 0.034(2) 0.013(2) -0.002(2) 0.002(2) 0.0006(17)
O3 0.035(3) 0.025(2) 0.024(3) 0.0066(18) 0.006(2) 0.0033(19)
N1 0.018(3) 0.029(3) 0.012(2) 0.005(2) -0.003(2) 0.000(2)
N2 0.021(3) 0.028(3) 0.011(3) 0.003(2) -0.005(2) 0.003(2)
N3 0.016(3) 0.026(3) 0.013(3) 0.005(2) 0.002(2) 0.000(2)
C1 0.019(3) 0.019(3) 0.016(3) -0.001(2) -0.002(2) 0.004(2)
C2 0.020(3) 0.028(3) 0.016(3) -0.005(2) 0.006(2) 0.004(3)
C3 0.021(3) 0.029(3) 0.025(4) -0.011(3) -0.004(3) -0.001(3)
C4 0.034(4) 0.022(3) 0.027(4) -0.001(3) 0.010(3) -0.003(3)
C5 0.039(4) 0.025(3) 0.021(4) 0.005(3) 0.003(3) 0.005(3)
C6 0.024(3) 0.026(3) 0.016(3) 0.001(3) -0.011(3) 0.005(2)
C7 0.022(3) 0.031(3) 0.013(3) 0.001(2) -0.001(3) 0.000(2)
C8 0.024(3) 0.028(3) 0.018(3) -0.002(3) -0.007(3) 0.001(2)
C9 0.023(3) 0.041(4) 0.014(3) -0.003(3) 0.000(3) 0.006(3)
C10 0.017(3) 0.032(4) 0.015(3) 0.001(3) 0.005(3) -0.002(3)
C11 0.016(3) 0.030(3) 0.026(3) 0.000(3) 0.000(3) 0.004(3)
C12 0.031(4) 0.028(3) 0.019(3) 0.002(3) 0.011(3) 0.006(3)
C13 0.023(3) 0.034(4) 0.026(3) 0.006(3) 0.010(3) 0.001(3)
C14 0.027(4) 0.031(3) 0.019(3) 0.003(3) 0.009(3) 0.008(3)
O1W 0.028(2) 0.027(2) 0.010(2) 0.0011(17) 0.0047(18) -0.0021(18)

loop_
_atom_type_symbol
_atom_type_description
_atom_type_scat_dispersion_real
_atom_type_scat_dispersion_imag
_atom_type_scat_source
C C 0.0033 0.0016 'International Tables Vol C Tables 4.2.6.8 and 6.1.1.4'
H H 0.0000 0.0000 'International Tables Vol C Tables 4.2.6.8 and 6.1.1.4'
N N 0.0061 0.0033 'International Tables Vol C Tables 4.2.6.8 and 6.1.1.4'
O O 0.0106 0.0060 'International Tables Vol C Tables 4.2.6.8 and 6.1.1.4'
F F 0.0171 0.0103 'International Tables Vol C Tables 4.2.6.8 and 6.1.1.4'
P P 0.1023 0.0942 'International Tables Vol C Tables 4.2.6.8 and 6.1.1.4'
Cl Cl 0.1484 0.1585 'International Tables Vol C Tables 4.2.6.8 and 6.1.1.4'
Ce Ce -0.2486 2.6331 'International Tables Vol C Tables 4.2.6.8 and 6.1.1.4'

loop_
_geom_angle_atom_site_label_1
_geom_angle_atom_site_label_2
_geom_angle_atom_site_label_3
_geom_angle
_geom_angle_site_symmetry_1
_geom_angle_site_symmetry_3
O1 Ce1 O1 171.8(2) 2 .
O1 Ce1 O1W 96.30(14) 2 .
O1 Ce1 O1W 81.03(14) . .
O1 Ce1 O1W 81.03(14) 2 2
O1 Ce1 O1W 96.30(14) . 2
O1W Ce1 O1W 142.43(19) . 2
O1 Ce1 Cl2 85.90(11) 2 .
O1 Ce1 Cl2 85.90(11) . .
O1W Ce1 Cl2 71.21(9) . .
O1W Ce1 Cl2 71.21(9) 2 .
O1 Ce1 Cl1 87.11(11) 2 2
O1 Ce1 Cl1 99.14(11) . 2
O1W Ce1 Cl1 69.77(10) . 2
O1W Ce1 Cl1 146.49(10) 2 2
Cl2 Ce1 Cl1 139.26(3) . 2
O1 Ce1 Cl1 99.14(11) 2 .
O1 Ce1 Cl1 87.11(11) . .
O1W Ce1 Cl1 146.49(10) . .
O1W Ce1 Cl1 69.77(10) 2 .
Cl2 Ce1 Cl1 139.26(3) . .
Cl1 Ce1 Cl1 81.48(6) 2 .
O1 P1 N2 109.3(3) . .
O1 P1 N1 115.2(3) . .
N2 P1 N1 105.7(3) . .
O1 P1 N3 108.7(2) . .
N2 P1 N3 111.9(3) . .
N1 P1 N3 106.1(3) . .
P1 O1 Ce1 168.6(3) . .
C9 O2 C8 113.1(5) . .
C13 O3 C12 110.7(5) . .
C1 N1 P1 125.1(4) . .
C1 N1 H1 117.5 . .
P1 N1 H1 117.5 . .
C7 N2 C10 110.6(5) . .
C7 N2 P1 122.1(4) . .
C10 N2 P1 126.5(4) . .
C11 N3 C14 110.3(5) . .
C11 N3 P1 122.0(4) . .
C14 N3 P1 118.1(4) . .
C6 C1 C2 120.0(6) . .
C6 C1 N1 120.6(5) . .
C2 C1 N1 119.4(5) . .
C3 C2 C1 119.6(6) . .
C3 C2 H2 120.2 . .
C1 C2 H2 120.2 . .
C2 C3 C4 119.5(6) . .
C2 C3 H3 120.3 . .
C4 C3 H3 120.3 . .
F1 C4 C5 119.0(6) . .
F1 C4 C3 119.0(6) . .
C5 C4 C3 122.0(6) . .
C4 C5 C6 119.1(6) . .
C4 C5 H5 120.4 . .
C6 C5 H5 120.4 . .
C5 C6 C1 119.7(6) . .
C5 C6 H6 120.1 . .
C1 C6 H6 120.1 . .
N2 C7 C8 110.1(5) . .
N2 C7 H7A 109.6 . .
C8 C7 H7A 109.6 . .
N2 C7 H7B 109.6 . .
C8 C7 H7B 109.6 . .
H7A C7 H7B 108.1 . .
O2 C8 C7 110.9(5) . .
O2 C8 H8A 109.5 . .
C7 C8 H8A 109.5 . .
O2 C8 H8B 109.5 . .
C7 C8 H8B 109.5 . .
H8A C8 H8B 108.1 . .
O2 C9 C10 111.0(5) . .
O2 C9 H9A 109.4 . .
C10 C9 H9A 109.4 . .
O2 C9 H9B 109.4 . .
C10 C9 H9B 109.4 . .
H9A C9 H9B 108.0 . .
N2 C10 C9 109.9(5) . .
N2 C10 H10A 109.7 . .
C9 C10 H10A 109.7 . .
N2 C10 H10B 109.7 . .
C9 C10 H10B 109.7 . .
H10A C10 H10B 108.2 . .
N3 C11 C12 110.7(5) . .
N3 C11 H11A 109.5 . .
C12 C11 H11A 109.5 . .
N3 C11 H11B 109.5 . .
C12 C11 H11B 109.5 . .
H11A C11 H11B 108.1 . .
O3 C12 C11 110.5(5) . .
O3 C12 H12A 109.5 . .
C11 C12 H12A 109.5 . .
O3 C12 H12B 109.5 . .
C11 C12 H12B 109.5 . .
H12A C12 H12B 108.1 . .
O3 C13 C14 112.6(6) . .
O3 C13 H13A 109.1 . .
C14 C13 H13A 109.1 . .
O3 C13 H13B 109.1 . .
C14 C13 H13B 109.1 . .
H13A C13 H13B 107.8 . .
N3 C14 C13 108.5(5) . .
N3 C14 H14A 110.0 . .
C13 C14 H14A 110.0 . .
N3 C14 H14B 110.0 . .
C13 C14 H14B 110.0 . .
H14A C14 H14B 108.4 . .
Ce1 O1W H1W 130.4 . .
Ce1 O1W H2W 128.1 . .
H1W O1W H2W 99.7 . .

loop_
_geom_bond_atom_site_label_1
_geom_bond_atom_site_label_2
_geom_bond_distance
_geom_bond_site_symmetry_2
Ce1 O1 2.373(4) 2
Ce1 O1 2.373(4) .
Ce1 O1W 2.500(4) .
Ce1 O1W 2.500(4) 2
Ce1 Cl2 2.754(2) .
Ce1 Cl1 2.8762(16) 2
Ce1 Cl1 2.8762(16) .
P1 O1 1.484(4) .
P1 N2 1.613(5) .
P1 N1 1.640(5) .
P1 N3 1.654(5) .
F1 C4 1.360(7) .
O2 C9 1.434(8) .
O2 C8 1.436(7) .
O3 C13 1.419(8) .
O3 C12 1.429(8) .
N1 C1 1.423(7) .
N1 H1 0.8800 .
N2 C7 1.472(8) .
N2 C10 1.481(8) .
N3 C11 1.468(8) .
N3 C14 1.492(8) .
C1 C6 1.395(9) .
C1 C2 1.403(8) .
C2 C3 1.369(9) .
C2 H2 0.9500 .
C3 C4 1.379(10) .
C3 H3 0.9500 .
C4 C5 1.373(10) .
C5 C6 1.381(9) .
C5 H5 0.9500 .
C6 H6 0.9500 .
C7 C8 1.510(9) .
C7 H7A 0.9900 .
C7 H7B 0.9900 .
C8 H8A 0.9900 .
C8 H8B 0.9900 .
C9 C10 1.520(9) .
C9 H9A 0.9900 .
C9 H9B 0.9900 .
C10 H10A 0.9900 .
C10 H10B 0.9900 .
C11 C12 1.496(9) .
C11 H11A 0.9900 .
C11 H11B 0.9900 .
C12 H12A 0.9900 .
C12 H12B 0.9900 .
C13 C14 1.493(9) .
C13 H13A 0.9900 .
C13 H13B 0.9900 .
C14 H14A 0.9900 .
C14 H14B 0.9900 .
O1W H1W 0.8501 .
O1W H2W 0.8501 .

loop_
_geom_hbond_atom_site_label_D
_geom_hbond_atom_site_label_H
_geom_hbond_atom_site_label_A
_geom_hbond_distance_DH
_geom_hbond_distance_HA
_geom_hbond_distance_DA
_geom_hbond_angle_DHA
_geom_hbond_site_symmetry_A
N1 H1 Cl1 0.88 2.585 3.420(5) 158.8 10_454
O1W H1W O2 0.85 1.862 2.712(6) 179.7 9_554
O1W H2W O3 0.85 1.982 2.832(6) 179.6 3_555

loop_
_geom_torsion_atom_site_label_1
_geom_torsion_atom_site_label_2
_geom_torsion_atom_site_label_3
_geom_torsion_atom_site_label_4
_geom_torsion
_geom_torsion_site_symmetry_1
N2 P1 O1 Ce1 123.7(14) .
N1 P1 O1 Ce1 4.9(15) .
N3 P1 O1 Ce1 -114.0(14) .
O1W Ce1 O1 P1 121.3(14) .
O1W Ce1 O1 P1 -20.9(14) 2
Cl2 Ce1 O1 P1 49.7(14) .
Cl1 Ce1 O1 P1 -171.1(14) 2
Cl1 Ce1 O1 P1 -90.2(14) .
O1 P1 N1 C1 63.3(5) .
N2 P1 N1 C1 -57.5(5) .
N3 P1 N1 C1 -176.4(5) .
O1 P1 N2 C7 15.8(5) .
N1 P1 N2 C7 140.3(5) .
N3 P1 N2 C7 -104.6(5) .
O1 P1 N2 C10 -152.6(5) .
N1 P1 N2 C10 -28.0(6) .
N3 P1 N2 C10 87.0(6) .
O1 P1 N3 C11 -172.8(5) .
N2 P1 N3 C11 -52.0(6) .
N1 P1 N3 C11 62.7(5) .
O1 P1 N3 C14 44.3(5) .
N2 P1 N3 C14 165.1(4) .
N1 P1 N3 C14 -80.2(5) .
P1 N1 C1 C6 -16.8(8) .
P1 N1 C1 C2 164.6(5) .
C6 C1 C2 C3 0.9(9) .
N1 C1 C2 C3 179.5(6) .
C1 C2 C3 C4 0.8(9) .
C2 C3 C4 F1 178.7(6) .
C2 C3 C4 C5 -2.2(10) .
F1 C4 C5 C6 -179.1(6) .
C3 C4 C5 C6 1.8(10) .
C4 C5 C6 C1 0.0(10) .
C2 C1 C6 C5 -1.3(9) .
N1 C1 C6 C5 -179.9(6) .
C10 N2 C7 C8 -57.3(7) .
P1 N2 C7 C8 132.7(5) .
C9 O2 C8 C7 -56.3(7) .
N2 C7 C8 O2 56.3(7) .
C8 O2 C9 C10 55.8(7) .
C7 N2 C10 C9 56.6(7) .
P1 N2 C10 C9 -134.0(5) .
O2 C9 C10 N2 -55.2(7) .
C14 N3 C11 C12 -56.3(7) .
P1 N3 C11 C12 158.2(5) .
C13 O3 C12 C11 -58.2(7) .
N3 C11 C12 O3 57.4(7) .
C12 O3 C13 C14 59.5(7) .
C11 N3 C14 C13 55.1(7) .
P1 N3 C14 C13 -157.9(5) .
O3 C13 C14 N3 -57.3(7) .
